data_4078721
loop_
_publ_author_name
'Bruce, Michael I.'
'Skelton, Brian W.'
'Zaitseva, Natasha N.'

_publ_section_title
;
 A Ruthenated [3]Dendralene from Phenylethyne and an
 \h3-Butadienyl--Ruthenium Complex
;
_journal_issue 14
_journal_name_full Organometallics
_journal_page_first 5034
_journal_paper_doi 10.1021/om300366g
_journal_volume 31
_journal_year 2012
_chemical_absolute_configuration ad
_chemical_formula_moiety 'C69 H51 N5 P2 Ru2, 3(C6 H6)'
_chemical_formula_sum 'C87 H69 N5 P2 Ru2'
_chemical_formula_weight 1448.55
_chemical_name_systematic
;
 ?
;
_space_group_IT_number 19
_symmetry_cell_setting orthorhombic
_symmetry_space_group_name_Hall 'P 2ac 2ab'
_symmetry_space_group_name_H-M 'P 21 21 21'
_atom_sites_solution_hydrogens geom
_atom_sites_solution_primary direct
_atom_sites_solution_secondary difmap
_audit_creation_date 2012-04-13T15:54:24-00:00
_audit_creation_method 'WinGX routine CIF_UPDATE'
_cell_angle_alpha 90
_cell_angle_beta 90
_cell_angle_gamma 90
_cell_formula_units_Z 4
_cell_length_a 14.029(2)
_cell_length_b 20.6924(17)
_cell_length_c 24.0829(19)
_cell_measurement_reflns_used 8544
_cell_measurement_temperature 100(2)
_cell_measurement_theta_max 28.2819
_cell_measurement_theta_min 2.5309
_cell_volume 6991.1(13)
_computing_cell_refinement
;
        CrysAlisPro, Oxford Diffraction Ltd.,
        Version 1.171.33.34d (release 27-02-2009 CrysAlis171 .NET)
        (compiled Feb 27 2009,15:38:38)
;
_computing_data_collection
;
        CrysAlisPro, Oxford Diffraction Ltd.,
        Version 1.171.33.34d (release 27-02-2009 CrysAlis171 .NET)
        (compiled Feb 27 2009,15:38:38)
;
_computing_data_reduction
;
        CrysAlisPro, Oxford Diffraction Ltd.,
        Version 1.171.33.34d (release 27-02-2009 CrysAlis171 .NET)
        (compiled Feb 27 2009,15:38:38)
;
_computing_molecular_graphics 'OrtepII (Johnson, C. K. (1976)'
_computing_publication_material 'WinGX Farrugia, L. J. (1999)'
_computing_structure_refinement 'SHELXL-97 (Sheldrick, 2008)'
_diffrn_ambient_temperature 100(2)
_diffrn_detector_area_resol_mean 16.0009
_diffrn_measured_fraction_theta_full 0.991
_diffrn_measured_fraction_theta_max 0.991
_diffrn_measurement_device_type 'Oxford Diffraction Xcalibur diffractometer'
_diffrn_measurement_method '\w scans'
_diffrn_orient_matrix_UB_11 -0.0028613929
_diffrn_orient_matrix_UB_12 -0.0215746454
_diffrn_orient_matrix_UB_13 0.0228958511
_diffrn_orient_matrix_UB_21 0.0140754874
_diffrn_orient_matrix_UB_22 -0.0260064726
_diffrn_orient_matrix_UB_23 -0.017393575
_diffrn_orient_matrix_UB_31 0.048559455
_diffrn_orient_matrix_UB_32 0.0062412584
_diffrn_orient_matrix_UB_33 0.0063977484
_diffrn_radiation_monochromator graphite
_diffrn_radiation_type MoK\a
_diffrn_radiation_wavelength 0.71073
_diffrn_reflns_av_R_equivalents 0.0743
_diffrn_reflns_av_unetI/netI 0.1459
_diffrn_reflns_limit_h_max 17
_diffrn_reflns_limit_h_min -17
_diffrn_reflns_limit_k_max 26
_diffrn_reflns_limit_k_min -25
_diffrn_reflns_limit_l_max 30
_diffrn_reflns_limit_l_min -30
_diffrn_reflns_number 49696
_diffrn_reflns_theta_full 27.25
_diffrn_reflns_theta_max 27.25
_diffrn_reflns_theta_min 2.59
_exptl_absorpt_coefficient_mu 0.529
_exptl_absorpt_correction_T_max 1
_exptl_absorpt_correction_T_min 0.9703
_exptl_absorpt_correction_type multi-scan
_exptl_absorpt_process_details
;
        CrysAlisPro, Oxford Diffraction Ltd.,
        Version 1.171.33.34d (release 27-02-2009 CrysAlis171 .NET)
        (compiled Feb 27 2009,15:38:38)
        Empirical absorption correction using spherical harmonics,
 implemented in SCALE3 ABSPACK scaling algorithm.
;
_exptl_crystal_colour red
_exptl_crystal_density_diffrn 1.376
_exptl_crystal_density_method 'not measured'
_exptl_crystal_description rod
_exptl_crystal_F_000 2976
_exptl_crystal_size_max 0.35
_exptl_crystal_size_mid 0.12
_exptl_crystal_size_min 0.1
_refine_diff_density_max 1.451
_refine_diff_density_min -0.862
_refine_diff_density_rms 0.079
_refine_ls_abs_structure_details 'Flack H D (1983), Acta Cryst. A39, 876-881'
_refine_ls_abs_structure_Flack -0.027(18)
_refine_ls_extinction_method none
_refine_ls_goodness_of_fit_ref 0.789
_refine_ls_hydrogen_treatment constr
_refine_ls_matrix_type full
_refine_ls_number_parameters 949
_refine_ls_number_reflns 15275
_refine_ls_number_restraints 851
_refine_ls_restrained_S_all 0.804
_refine_ls_R_factor_all 0.0756
_refine_ls_R_factor_gt 0.0439
_refine_ls_shift/su_max 0.003
_refine_ls_shift/su_mean 0
_refine_ls_structure_factor_coef Fsqd
_refine_ls_weighting_details 'calc w=1/[\s^2^(Fo^2^)+(0.0131P)^2^] where P=(Fo^2^+2Fc^2^)/3'
_refine_ls_weighting_scheme calc
_refine_ls_wR_factor_gt 0.0535
_refine_ls_wR_factor_ref 0.0574
_reflns_number_gt 10383
_reflns_number_total 15275
_reflns_threshold_expression I>2\s(I)
_cod_data_source_file om300366g_si_002.cif
_cod_data_source_block br1450
_cod_original_cell_volume 6991.0(14)
_cod_database_code 4078721

loop_
_symmetry_equiv_pos_as_xyz
'x, y, z'
'-x+1/2, -y, z+1/2'
'-x, y+1/2, -z+1/2'
'x+1/2, -y+1/2, -z'

loop_
_atom_site_label
_atom_site_type_symbol
_atom_site_fract_x
_atom_site_fract_y
_atom_site_fract_z
_atom_site_U_iso_or_equiv
_atom_site_adp_type
_atom_site_occupancy
_atom_site_symmetry_multiplicity
_atom_site_calc_flag
_atom_site_refinement_flags
_atom_site_disorder_assembly
_atom_site_disorder_group
Ru1 Ru 0.69003(2) 0.269583(16) 0.112886(13) 0.01481(8) Uani 1 1 d U . .
Ru2 Ru 0.84571(2) 0.043482(16) 0.147037(13) 0.01512(8) Uani 1 1 d U . .
P1 P 0.54866(8) 0.24317(5) 0.15794(4) 0.0163(3) Uani 1 1 d U B .
C111 C 0.4695(3) 0.31446(19) 0.16416(15) 0.0167(10) Uani 1 1 d U . .
C112 C 0.4081(3) 0.33039(19) 0.12089(16) 0.0190(10) Uani 1 1 d U B .
H112 H 0.4015 0.302 0.0902 0.023 Uiso 1 1 calc R . .
C113 C 0.3566(3) 0.38745(18) 0.12236(16) 0.0187(10) Uani 1 1 d U . .
H113 H 0.3152 0.3982 0.0926 0.022 Uiso 1 1 calc R B .
C114 C 0.3655(3) 0.42856(19) 0.16697(16) 0.0223(11) Uani 1 1 d U B .
H114 H 0.3295 0.4674 0.1682 0.027 Uiso 1 1 calc R . .
C115 C 0.4270(3) 0.4134(2) 0.21033(17) 0.0245(11) Uani 1 1 d U . .
H115 H 0.4324 0.4414 0.2414 0.029 Uiso 1 1 calc R B .
C116 C 0.4797(3) 0.3580(2) 0.20788(16) 0.0223(11) Uani 1 1 d U B .
H116 H 0.5242 0.3489 0.2366 0.027 Uiso 1 1 calc R . .
C121 C 0.4756(3) 0.18574(19) 0.11853(17) 0.0166(10) Uani 1 1 d U . .
C122 C 0.5114(3) 0.1507(2) 0.07332(16) 0.0220(11) Uani 1 1 d U B .
H122 H 0.5757 0.1573 0.0622 0.026 Uiso 1 1 calc R . .
C123 C 0.4559(3) 0.1068(2) 0.04431(17) 0.0261(12) Uani 1 1 d U . .
H123 H 0.482 0.0835 0.014 0.031 Uiso 1 1 calc R B .
C124 C 0.3634(3) 0.0975(2) 0.05971(18) 0.0295(12) Uani 1 1 d U B .
H124 H 0.325 0.0681 0.0394 0.035 Uiso 1 1 calc R . .
C125 C 0.3245(3) 0.13007(19) 0.10424(17) 0.0280(11) Uani 1 1 d U . .
H125 H 0.2602 0.1227 0.1149 0.034 Uiso 1 1 calc R B .
C126 C 0.3810(3) 0.17386(19) 0.13328(17) 0.0250(11) Uani 1 1 d U B .
H126 H 0.3544 0.1963 0.164 0.03 Uiso 1 1 calc R . .
C131 C 0.5387(3) 0.20367(19) 0.22661(16) 0.0167(10) Uani 1 1 d U . .
C132 C 0.6027(3) 0.15531(19) 0.24012(16) 0.0190(10) Uani 1 1 d U B .
H132 H 0.6551 0.1468 0.2162 0.023 Uiso 1 1 calc R . .
C133 C 0.5914(3) 0.1188(2) 0.28841(16) 0.0228(11) Uani 1 1 d U . .
H133 H 0.6358 0.0857 0.2971 0.027 Uiso 1 1 calc R B .
C134 C 0.5165(3) 0.1306(2) 0.32329(17) 0.0259(12) Uani 1 1 d U B .
H134 H 0.5089 0.1056 0.356 0.031 Uiso 1 1 calc R . .
C135 C 0.4525(3) 0.1786(2) 0.31101(19) 0.0362(13) Uani 1 1 d U . .
H135 H 0.401 0.1873 0.3355 0.043 Uiso 1 1 calc R B .
C136 C 0.4634(3) 0.2147(2) 0.26231(18) 0.0311(12) Uani 1 1 d U B .
H136 H 0.4182 0.2474 0.2536 0.037 Uiso 1 1 calc R . .
P2 P 0.78286(8) 0.31323(6) 0.18340(5) 0.0173(3) Uani 1 1 d U B .
C211 C 0.7514(3) 0.39327(18) 0.21083(16) 0.0148(10) Uani 1 1 d U . .
C212 C 0.7968(3) 0.4198(2) 0.25711(16) 0.0204(10) Uani 1 1 d U B .
H212 H 0.8423 0.3947 0.2767 0.024 Uiso 1 1 calc R . .
C213 C 0.7767(3) 0.4821(2) 0.27505(17) 0.0232(11) Uani 1 1 d U . .
H213 H 0.8089 0.4993 0.3064 0.028 Uiso 1 1 calc R B .
C214 C 0.7098(3) 0.5190(2) 0.24718(18) 0.0289(12) Uani 1 1 d U B .
H214 H 0.6968 0.5619 0.2591 0.035 Uiso 1 1 calc R . .
C215 C 0.6621(3) 0.4939(2) 0.20242(17) 0.0278(11) Uani 1 1 d U . .
H215 H 0.6152 0.5188 0.1837 0.033 Uiso 1 1 calc R B .
C216 C 0.6833(3) 0.43136(19) 0.18473(16) 0.0222(10) Uani 1 1 d U B .
H216 H 0.65 0.4142 0.1537 0.027 Uiso 1 1 calc R . .
C221 C 0.9043(3) 0.3257(2) 0.15593(17) 0.0191(11) Uani 1 1 d U . .
C222 C 0.9505(3) 0.2753(2) 0.12908(15) 0.0246(11) Uani 1 1 d U B .
H222 H 0.9192 0.2347 0.1264 0.03 Uiso 1 1 calc R . .
C223 C 1.0402(3) 0.2818(2) 0.10609(18) 0.0286(11) Uani 1 1 d U . .
H223 H 1.07 0.2462 0.0882 0.034 Uiso 1 1 calc R B .
C224 C 1.0861(3) 0.3411(2) 0.1095(2) 0.0350(12) Uani 1 1 d U B .
H224 H 1.1478 0.3463 0.0938 0.042 Uiso 1 1 calc R . .
C225 C 1.0430(3) 0.3917(2) 0.1352(2) 0.0405(14) Uani 1 1 d U . .
H225 H 1.0745 0.4322 0.1373 0.049 Uiso 1 1 calc R B .
C226 C 0.9527(3) 0.3843(2) 0.15854(18) 0.0321(13) Uani 1 1 d U B .
H226 H 0.9236 0.42 0.1766 0.038 Uiso 1 1 calc R . .
C231 C 0.8066(3) 0.26966(19) 0.24822(14) 0.0175(9) Uani 1 1 d U . .
C232 C 0.8929(3) 0.24015(19) 0.26077(16) 0.0231(11) Uani 1 1 d U B .
H232 H 0.9444 0.2431 0.2353 0.028 Uiso 1 1 calc R . .
C233 C 0.9049(4) 0.2062(2) 0.31024(18) 0.0316(13) Uani 1 1 d U . .
H233 H 0.9646 0.1867 0.3183 0.038 Uiso 1 1 calc R B .
C234 C 0.8321(3) 0.20080(19) 0.34707(18) 0.0317(11) Uani 1 1 d U B .
H234 H 0.8408 0.1765 0.3802 0.038 Uiso 1 1 calc R . .
C235 C 0.7451(3) 0.2305(2) 0.33670(17) 0.0328(12) Uani 1 1 d U . .
H235 H 0.6946 0.2275 0.3629 0.039 Uiso 1 1 calc R B .
C236 C 0.7329(3) 0.2648(2) 0.28692(16) 0.0236(11) Uani 1 1 d U B .
H236 H 0.6735 0.2851 0.2795 0.028 Uiso 1 1 calc R . .
C10 C 0.7411(3) 0.1814(2) 0.12760(14) 0.0147(10) Uani 1 1 d U A .
N10 N 0.7730(2) 0.12889(17) 0.13195(11) 0.0185(9) Uani 1 1 d U A .
C1 C 0.7426(3) -0.0018(2) 0.10055(17) 0.0173(7) Uani 1 1 d U . .
C11 C 0.6450(3) -0.01930(17) 0.12076(15) 0.0148(9) Uani 1 1 d U . .
C12 C 0.5879(3) 0.02402(19) 0.14895(17) 0.0221(10) Uani 1 1 d U . .
H12 H 0.6113 0.066 0.1571 0.026 Uiso 1 1 calc R . .
C13 C 0.4962(3) 0.0067(2) 0.16563(16) 0.0247(11) Uani 1 1 d U . .
H13 H 0.4568 0.0375 0.1838 0.03 Uiso 1 1 calc R A .
C14 C 0.4623(3) -0.0549(2) 0.15579(16) 0.0244(11) Uani 1 1 d U . .
H14 H 0.3997 -0.0664 0.1671 0.029 Uiso 1 1 calc R . .
C15 C 0.5189(3) -0.0994(2) 0.12973(17) 0.0300(13) Uani 1 1 d U . .
H15 H 0.4963 -0.1422 0.1239 0.036 Uiso 1 1 calc R A .
C16 C 0.6108(3) -0.08153(19) 0.11157(18) 0.0223(10) Uani 1 1 d U . .
H16 H 0.6497 -0.1122 0.0929 0.027 Uiso 1 1 calc R . .
C2 C 0.7650(3) -0.01881(18) 0.04727(16) 0.0173(7) Uani 1 1 d U . .
H2 H 0.7178 -0.0358 0.023 0.021 Uiso 1 1 calc R A .
C3 C 0.8596(3) -0.01049(18) 0.02917(16) 0.0201(10) Uani 1 1 d U A .
C30 C 0.8911(3) -0.02332(19) -0.02403(16) 0.0172(10) Uani 1 1 d U . .
C31 C 0.8236(3) -0.0437(2) -0.06561(16) 0.0251(10) Uani 1 1 d U . .
N31 N 0.7681(3) -0.06059(18) -0.09723(15) 0.0383(11) Uani 1 1 d U . .
C32 C 0.9877(3) -0.01556(19) -0.04200(17) 0.0192(11) Uani 1 1 d U . .
N32 N 1.0638(3) -0.01044(17) -0.05881(15) 0.0327(10) Uani 1 1 d U . .
C4 C 0.9258(3) 0.0090(2) 0.07652(17) 0.0185(11) Uani 1 1 d U A .
C41 C 0.9923(11) -0.0479(8) 0.0850(8) 0.013(2) Uani 0.5 1 d PU A 1
C42 C 0.9638(12) -0.1082(10) 0.0989(10) 0.022(2) Uani 0.5 1 d PU A 1
H42 H 0.898 -0.1164 0.1049 0.026 Uiso 0.5 1 calc PR A 1
C43 C 1.0269(8) -0.1572(7) 0.1043(6) 0.019(3) Uani 0.5 1 d PU A 1
H43 H 1.0034 -0.1994 0.1116 0.023 Uiso 0.5 1 calc PR A 1
C44 C 1.1237(11) -0.1482(7) 0.0997(6) 0.030(4) Uani 0.5 1 d PU A 1
H44 H 1.1668 -0.183 0.1055 0.037 Uiso 0.5 1 calc PR A 1
C45 C 1.1567(10) -0.0870(7) 0.0864(6) 0.023(3) Uani 0.5 1 d PU A 1
H45 H 1.2231 -0.0791 0.0827 0.027 Uiso 0.5 1 calc PR A 1
C46 C 1.0899(12) -0.0359(8) 0.0784(8) 0.019(2) Uani 0.5 1 d PU A 1
H46 H 1.1114 0.0061 0.0687 0.022 Uiso 0.5 1 calc PR A 1
C41' C 1.0121(11) -0.0371(8) 0.0849(8) 0.013(2) Uani 0.5 1 d PU A 2
C42' C 0.9856(12) -0.1011(11) 0.0967(9) 0.022(2) Uani 0.5 1 d PU A 2
H42' H 0.9204 -0.1132 0.0991 0.026 Uiso 0.5 1 calc PR A 2
C43' C 1.0606(10) -0.1483(7) 0.1050(7) 0.030(4) Uani 0.5 1 d PU A 2
H43' H 1.0452 -0.1913 0.1153 0.036 Uiso 0.5 1 calc PR A 2
C44' C 1.1512(9) -0.1308(7) 0.0982(6) 0.024(3) Uani 0.5 1 d PU A 2
H44' H 1.2 -0.1622 0.1026 0.029 Uiso 0.5 1 calc PR A 2
C45' C 1.1759(10) -0.0673(6) 0.0845(6) 0.026(4) Uani 0.5 1 d PU A 2
H45' H 1.241 -0.0559 0.0799 0.031 Uiso 0.5 1 calc PR A 2
C46' C 1.1072(12) -0.0222(8) 0.0780(9) 0.019(2) Uani 0.5 1 d PU A 2
H46' H 1.1248 0.0207 0.0685 0.022 Uiso 0.5 1 calc PR A 2
C5 C 0.9424(3) 0.0775(2) 0.08412(16) 0.0163(10) Uani 1 1 d U A 2
C51 C 1.0270(3) 0.1021(2) 0.11198(19) 0.0224(11) Uani 1 1 d U A 2
N51 N 1.0908(3) 0.12244(18) 0.13651(16) 0.0372(11) Uani 1 1 d U A 2
C52 C 0.9064(3) 0.1223(2) 0.04320(17) 0.0162(10) Uani 1 1 d U A 2
N52 N 0.8781(3) 0.15793(17) 0.01082(14) 0.0284(10) Uani 1 1 d U A 2
C101 C 0.6954(3) 0.2560(2) 0.02113(15) 0.0219(11) Uani 1 1 d U B 2
H101 H 0.7004 0.2145 0.0046 0.026 Uiso 1 1 calc R B 2
C102 C 0.6099(3) 0.2882(2) 0.03367(16) 0.0237(12) Uani 1 1 d U B 2
H102 H 0.5475 0.2722 0.0272 0.028 Uiso 1 1 calc R B 2
C103 C 0.6328(3) 0.3487(2) 0.05749(16) 0.0207(11) Uani 1 1 d U B 2
H103 H 0.5887 0.3805 0.0697 0.025 Uiso 1 1 calc R B 2
C104 C 0.7331(3) 0.3531(2) 0.05990(16) 0.0227(11) Uani 1 1 d U B 2
H104 H 0.7682 0.3886 0.0743 0.027 Uiso 1 1 calc R B 2
C105 C 0.7730(3) 0.29577(19) 0.03715(16) 0.0194(11) Uani 1 1 d U B 2
H105 H 0.8389 0.286 0.0334 0.023 Uiso 1 1 calc R B 2
C201 C 0.8337(3) 0.0666(2) 0.23985(15) 0.0214(11) Uani 1 1 d U A 2
H201 H 0.8004 0.1029 0.2543 0.026 Uiso 1 1 calc R A 2
C202 C 0.7933(3) 0.0054(2) 0.22827(16) 0.0283(12) Uani 1 1 d U A 2
H202 H 0.7286 -0.0066 0.2339 0.034 Uiso 1 1 calc R A 2
C203 C 0.8660(3) -0.0350(2) 0.20689(15) 0.0267(11) Uani 1 1 d U A 2
H203 H 0.8596 -0.0787 0.1954 0.032 Uiso 1 1 calc R A 2
C204 C 0.9502(3) 0.0029(2) 0.20597(16) 0.0227(11) Uani 1 1 d U A 2
H204 H 1.0107 -0.0116 0.1933 0.027 Uiso 1 1 calc R A 2
C205 C 0.9306(3) 0.0649(2) 0.22654(16) 0.0214(11) Uani 1 1 d U A 2
H205 H 0.9749 0.0993 0.2307 0.026 Uiso 1 1 calc R A 2
C301 C 0.2241(3) 0.2970(2) 0.2400(2) 0.0356(13) Uani 1 1 d U C 2
H301 H 0.2359 0.3266 0.2106 0.043 Uiso 1 1 calc R C 2
C302 C 0.1820(3) 0.2386(2) 0.22912(19) 0.0368(12) Uani 1 1 d U C 2
H302 H 0.1648 0.228 0.1921 0.044 Uiso 1 1 calc R C 2
C303 C 0.1643(3) 0.1954(2) 0.2707(2) 0.0395(13) Uani 1 1 d U C 2
H303 H 0.1351 0.155 0.2626 0.047 Uiso 1 1 calc R C 2
C304 C 0.1892(4) 0.2107(2) 0.3250(2) 0.0442(14) Uani 1 1 d U C 2
H304 H 0.1777 0.1809 0.3542 0.053 Uiso 1 1 calc R C 2
C305 C 0.2312(3) 0.2705(2) 0.33632(19) 0.0368(12) Uani 1 1 d U C 2
H305 H 0.2472 0.282 0.3733 0.044 Uiso 1 1 calc R C 2
C306 C 0.2493(3) 0.3125(2) 0.29332(19) 0.0311(12) Uani 1 1 d U C 2
H306 H 0.2795 0.3527 0.3007 0.037 Uiso 1 1 calc R C 2
C401 C 0.8371(4) 0.5423(2) 0.0983(2) 0.0535(14) Uani 1 1 d DU D 2
H401 H 0.7758 0.5359 0.1141 0.064 Uiso 1 1 calc R D 2
C402 C 0.9130(4) 0.5522(3) 0.1320(2) 0.0654(17) Uani 1 1 d DU D 2
H402 H 0.9052 0.5529 0.1712 0.078 Uiso 1 1 calc R D 2
C403 C 1.0010(4) 0.5610(3) 0.1088(3) 0.0680(17) Uani 1 1 d DU D 2
H403 H 1.0549 0.5672 0.1321 0.082 Uiso 1 1 calc R D 2
C404 C 1.0122(4) 0.5609(3) 0.0532(3) 0.0669(17) Uani 1 1 d DU D 2
H404 H 1.0735 0.5682 0.0376 0.08 Uiso 1 1 calc R D 2
C405 C 0.9352(4) 0.5504(3) 0.0191(2) 0.0676(17) Uani 1 1 d DU D 2
H405 H 0.9425 0.5492 -0.0201 0.081 Uiso 1 1 calc R D 2
C406 C 0.8472(4) 0.5415(3) 0.0432(2) 0.0568(14) Uani 1 1 d DU D 2
H406 H 0.7929 0.5347 0.0203 0.068 Uiso 1 1 calc R D 2
C501 C 0.7819(9) 0.2005(6) 0.4990(6) 0.052(3) Uani 0.5 1 d PDU E 1
H501 H 0.7774 0.1575 0.4854 0.063 Uiso 0.5 1 calc PR E 1
C502 C 0.6942(9) 0.2353(6) 0.5052(5) 0.064(3) Uani 0.5 1 d PDU E 1
H502 H 0.6328 0.219 0.4964 0.076 Uiso 0.5 1 calc PR E 1
C503 C 0.7129(8) 0.2970(6) 0.5261(5) 0.042(3) Uani 0.5 1 d PDU E 1
H503 H 0.6597 0.3245 0.5323 0.05 Uiso 0.5 1 calc PR E 1
C504 C 0.8044(7) 0.3219(5) 0.5388(5) 0.026(2) Uani 0.5 1 d PDU E 1
H504 H 0.81 0.3653 0.5514 0.031 Uiso 0.5 1 calc PR E 1
C505 C 0.8898(7) 0.2829(5) 0.5329(4) 0.024(2) Uani 0.5 1 d PDU E 1
H505 H 0.9512 0.2976 0.5436 0.029 Uiso 0.5 1 calc PR E 1
C506 C 0.8744(9) 0.2237(6) 0.5110(6) 0.043(3) Uani 0.5 1 d PDU E 1
H506 H 0.9276 0.1968 0.5035 0.052 Uiso 0.5 1 calc PR E 1
C601 C 0.8326(8) 0.2012(5) 0.4996(5) 0.035(3) Uani 0.5 1 d PDU F 2
H601 H 0.8332 0.1583 0.4855 0.042 Uiso 0.5 1 calc PR F 2
C602 C 0.7445(8) 0.2353(6) 0.5029(5) 0.036(3) Uani 0.5 1 d PDU F 2
H602 H 0.6849 0.2173 0.4924 0.043 Uiso 0.5 1 calc PR F 2
C603 C 0.7552(9) 0.2970(6) 0.5229(6) 0.050(3) Uani 0.5 1 d PDU F 2
H603 H 0.7012 0.3245 0.5248 0.059 Uiso 0.5 1 calc PR F 2
C604 C 0.8448(9) 0.3206(6) 0.5408(6) 0.055(3) Uani 0.5 1 d PDU F 2
H604 H 0.8443 0.3623 0.5574 0.066 Uiso 0.5 1 calc PR F 2
C605 C 0.9377(9) 0.2894(6) 0.5373(6) 0.065(3) Uani 0.5 1 d PDU F 2
H605 H 0.9982 0.3068 0.5469 0.078 Uiso 0.5 1 calc PR F 2
C606 C 0.9174(8) 0.2293(6) 0.5167(5) 0.045(3) Uani 0.5 1 d PDU F 2
H606 H 0.9713 0.2018 0.5136 0.054 Uiso 0.5 1 calc PR F 2

loop_
_atom_site_aniso_label
_atom_site_aniso_U_11
_atom_site_aniso_U_22
_atom_site_aniso_U_33
_atom_site_aniso_U_23
_atom_site_aniso_U_13
_atom_site_aniso_U_12
Ru1 0.01475(19) 0.01791(19) 0.01177(17) 0.00163(16) 0.00112(16) 0.00075(16)
Ru2 0.01587(19) 0.01693(19) 0.01257(18) -0.00076(16) 0.00077(16) 0.00085(17)
P1 0.0159(6) 0.0209(7) 0.0122(6) 0.0014(5) -0.0002(5) 0.0016(5)
C111 0.013(2) 0.025(2) 0.012(2) 0.0048(18) 0.0035(17) 0.0040(19)
C112 0.022(2) 0.024(2) 0.011(2) 0.0007(19) 0.0022(19) -0.0002(19)
C113 0.015(2) 0.020(2) 0.021(2) 0.0042(18) -0.0007(19) 0.0025(19)
C114 0.022(3) 0.022(2) 0.022(2) -0.0025(19) 0.0061(19) 0.0021(19)
C115 0.028(3) 0.030(3) 0.016(2) -0.010(2) -0.003(2) 0.006(2)
C116 0.023(3) 0.029(3) 0.015(2) 0.0003(19) -0.0011(19) 0.001(2)
C121 0.016(2) 0.018(2) 0.016(2) 0.0070(19) -0.0002(19) 0.0020(18)
C122 0.018(2) 0.028(2) 0.019(2) 0.005(2) 0.0004(19) -0.006(2)
C123 0.032(3) 0.030(3) 0.017(2) -0.004(2) -0.003(2) -0.002(2)
C124 0.028(3) 0.031(3) 0.029(2) 0.008(2) -0.011(2) -0.006(2)
C125 0.018(3) 0.029(2) 0.036(3) 0.006(2) -0.001(2) -0.007(2)
C126 0.026(3) 0.023(2) 0.026(2) 0.0047(19) 0.0000(19) 0.000(2)
C131 0.017(2) 0.021(2) 0.012(2) 0.0006(18) 0.0016(18) 0.0025(19)
C132 0.021(2) 0.018(2) 0.018(2) -0.0037(19) 0.0050(19) -0.0035(19)
C133 0.024(3) 0.023(2) 0.021(2) 0.0009(19) -0.001(2) 0.004(2)
C134 0.031(3) 0.029(3) 0.018(2) 0.006(2) 0.001(2) -0.003(2)
C135 0.028(3) 0.051(3) 0.029(3) 0.010(2) 0.008(2) 0.009(2)
C136 0.025(3) 0.042(3) 0.026(2) 0.008(2) 0.003(2) 0.010(2)
P2 0.0171(7) 0.0176(7) 0.0171(6) -0.0006(5) 0.0011(5) -0.0005(5)
C211 0.016(2) 0.013(2) 0.016(2) 0.0039(18) 0.0071(18) -0.0044(18)
C212 0.016(2) 0.023(2) 0.023(2) 0.0015(19) -0.0003(19) -0.006(2)
C213 0.020(2) 0.025(2) 0.025(2) -0.006(2) 0.0039(19) -0.0060(19)
C214 0.033(3) 0.019(2) 0.035(3) -0.001(2) 0.011(2) -0.002(2)
C215 0.027(3) 0.025(2) 0.032(2) 0.000(2) 0.002(2) 0.003(2)
C216 0.021(2) 0.026(2) 0.020(2) 0.0032(18) 0.003(2) -0.001(2)
C221 0.021(2) 0.019(2) 0.018(2) -0.002(2) -0.0050(19) 0.0011(19)
C222 0.021(2) 0.028(2) 0.025(2) -0.003(2) -0.0043(18) -0.004(2)
C223 0.021(2) 0.036(3) 0.029(2) -0.007(2) 0.002(2) 0.008(2)
C224 0.024(3) 0.039(3) 0.042(3) -0.005(2) 0.008(2) -0.005(2)
C225 0.031(3) 0.031(3) 0.060(3) -0.001(2) 0.007(2) -0.010(2)
C226 0.026(3) 0.028(3) 0.042(3) -0.003(2) 0.005(2) -0.003(2)
C231 0.022(2) 0.016(2) 0.0144(19) -0.0054(18) -0.0015(19) -0.003(2)
C232 0.032(3) 0.019(2) 0.018(2) -0.0041(19) -0.0073(19) 0.000(2)
C233 0.042(3) 0.025(3) 0.028(3) -0.005(2) -0.011(2) 0.008(2)
C234 0.047(3) 0.025(2) 0.023(2) -0.002(2) -0.015(2) 0.000(2)
C235 0.042(3) 0.037(3) 0.019(2) 0.000(2) 0.000(2) -0.020(2)
C236 0.028(2) 0.024(2) 0.020(2) 0.001(2) -0.0075(19) -0.010(2)
C10 0.0133(18) 0.0209(19) 0.0097(18) -0.0036(15) 0.0038(14) -0.0088(16)
N10 0.019(2) 0.025(2) 0.0110(18) -0.0041(15) 0.0059(14) -0.0074(16)
C1 0.0228(17) 0.0129(15) 0.0163(16) 0.0027(13) 0.0005(13) -0.0013(12)
C11 0.020(2) 0.012(2) 0.013(2) 0.0041(16) -0.0041(19) -0.0004(18)
C12 0.024(2) 0.021(2) 0.021(2) 0.005(2) 0.000(2) -0.0007(18)
C13 0.027(3) 0.028(3) 0.019(2) 0.005(2) 0.0020(19) 0.006(2)
C14 0.017(2) 0.033(3) 0.023(2) 0.006(2) 0.0017(19) -0.005(2)
C15 0.030(3) 0.031(3) 0.029(3) -0.002(2) 0.000(2) -0.012(2)
C16 0.025(2) 0.021(2) 0.021(2) -0.002(2) 0.002(2) 0.0010(19)
C2 0.0228(17) 0.0129(15) 0.0163(16) 0.0027(13) 0.0005(13) -0.0013(12)
C3 0.026(3) 0.015(2) 0.019(2) 0.0023(18) 0.001(2) 0.000(2)
C30 0.020(2) 0.020(2) 0.012(2) 0.0004(17) 0.0026(18) -0.0049(18)
C31 0.031(3) 0.023(2) 0.021(2) -0.006(2) 0.013(2) -0.007(2)
N31 0.044(3) 0.042(3) 0.029(2) -0.0101(19) 0.0064(19) -0.017(2)
C32 0.023(3) 0.017(2) 0.017(2) -0.0060(18) 0.002(2) -0.0011(19)
N32 0.037(2) 0.035(2) 0.026(2) -0.0004(18) 0.0047(19) 0.0027(19)
C4 0.018(2) 0.022(2) 0.015(2) 0.0004(19) 0.0006(19) -0.002(2)
C41 0.014(4) 0.015(4) 0.010(2) -0.003(3) 0.003(3) -0.004(3)
C42 0.022(4) 0.020(3) 0.024(3) 0.000(2) -0.001(3) 0.002(3)
C43 0.022(5) 0.018(5) 0.017(5) 0.000(4) -0.002(4) 0.003(4)
C44 0.028(6) 0.030(5) 0.034(5) -0.002(4) -0.005(4) 0.000(4)
C45 0.021(5) 0.019(5) 0.028(5) -0.002(4) 0.005(4) -0.005(4)
C46 0.019(4) 0.018(4) 0.019(2) 0.000(3) 0.002(3) 0.002(3)
C41' 0.014(4) 0.015(4) 0.010(2) -0.003(3) 0.003(3) -0.004(3)
C42' 0.022(4) 0.020(3) 0.024(3) 0.000(2) -0.001(3) 0.002(3)
C43' 0.029(6) 0.027(5) 0.033(5) 0.003(4) 0.003(5) -0.001(4)
C44' 0.025(5) 0.022(5) 0.026(5) 0.002(4) 0.001(4) 0.009(4)
C45' 0.023(5) 0.029(6) 0.026(5) 0.000(4) 0.002(4) 0.002(4)
C46' 0.019(4) 0.018(4) 0.019(2) 0.000(3) 0.002(3) 0.002(3)
C5 0.016(2) 0.015(2) 0.018(2) -0.0048(18) -0.0009(19) 0.0057(19)
C51 0.019(2) 0.026(2) 0.022(2) 0.002(2) 0.008(2) -0.001(2)
N51 0.026(2) 0.047(2) 0.039(2) -0.014(2) 0.0056(19) -0.0072(19)
C52 0.016(2) 0.015(2) 0.017(2) -0.0037(19) 0.0072(19) -0.0029(19)
N52 0.037(2) 0.025(2) 0.023(2) 0.0020(17) 0.0109(18) 0.0033(18)
C101 0.029(2) 0.022(2) 0.015(2) 0.0031(17) -0.002(2) 0.000(2)
C102 0.020(2) 0.033(3) 0.019(2) 0.006(2) 0.0021(19) 0.003(2)
C103 0.020(3) 0.026(2) 0.017(2) 0.0041(19) 0.0025(19) 0.004(2)
C104 0.030(3) 0.021(2) 0.017(2) -0.0005(19) 0.001(2) -0.002(2)
C105 0.023(3) 0.019(2) 0.017(2) 0.0055(19) 0.0019(19) 0.000(2)
C201 0.020(3) 0.029(2) 0.015(2) -0.0030(18) -0.0011(19) -0.002(2)
C202 0.032(3) 0.035(3) 0.018(2) 0.005(2) -0.001(2) -0.006(2)
C203 0.037(3) 0.024(2) 0.019(2) 0.001(2) -0.004(2) -0.003(2)
C204 0.022(3) 0.031(3) 0.015(2) 0.004(2) -0.0025(19) 0.004(2)
C205 0.024(3) 0.024(2) 0.016(2) -0.0008(19) -0.0046(19) -0.003(2)
C301 0.033(3) 0.043(3) 0.031(3) 0.002(2) 0.000(2) 0.003(2)
C302 0.029(3) 0.048(3) 0.034(2) -0.003(2) 0.000(2) 0.004(2)
C303 0.032(3) 0.035(3) 0.052(3) -0.007(2) -0.012(2) -0.003(2)
C304 0.046(3) 0.037(3) 0.050(3) 0.010(2) -0.007(3) -0.009(3)
C305 0.034(3) 0.041(3) 0.036(3) -0.002(2) -0.005(2) 0.005(2)
C306 0.027(3) 0.028(3) 0.039(3) -0.001(2) 0.002(2) 0.001(2)
C401 0.054(3) 0.035(2) 0.072(3) 0.001(3) 0.024(3) 0.001(3)
C402 0.090(3) 0.051(3) 0.055(3) -0.002(3) 0.001(3) 0.015(3)
C403 0.066(3) 0.047(3) 0.091(3) -0.014(3) -0.025(3) 0.002(3)
C404 0.053(3) 0.053(3) 0.094(4) -0.001(3) 0.027(3) -0.007(3)
C405 0.086(4) 0.063(3) 0.055(3) 0.003(3) 0.022(3) 0.007(3)
C406 0.059(3) 0.048(3) 0.063(3) -0.011(3) -0.017(3) -0.002(3)
C501 0.057(4) 0.053(4) 0.047(4) 0.002(3) -0.002(4) 0.003(4)
C502 0.070(4) 0.062(4) 0.059(4) 0.009(4) 0.003(4) 0.005(4)
C503 0.045(4) 0.043(4) 0.037(4) 0.007(3) -0.001(4) 0.002(3)
C504 0.030(4) 0.025(4) 0.022(4) 0.002(3) 0.003(3) -0.003(3)
C505 0.025(4) 0.024(4) 0.023(4) 0.011(3) 0.011(3) 0.008(3)
C506 0.043(4) 0.051(4) 0.036(4) 0.003(3) 0.004(4) -0.004(4)
C601 0.042(4) 0.035(4) 0.028(4) 0.003(3) 0.006(4) -0.001(4)
C602 0.040(4) 0.039(4) 0.029(4) 0.005(4) -0.002(4) 0.005(4)
C603 0.050(5) 0.055(5) 0.044(4) 0.009(4) -0.007(4) -0.007(4)
C604 0.060(5) 0.060(5) 0.045(4) 0.008(4) 0.000(4) -0.006(4)
C605 0.075(5) 0.068(5) 0.053(5) 0.005(4) 0.001(4) 0.001(4)
C606 0.048(4) 0.049(4) 0.039(4) 0.003(4) 0.005(4) 0.000(4)

loop_
_atom_type_symbol
_atom_type_description
_atom_type_scat_dispersion_real
_atom_type_scat_dispersion_imag
_atom_type_scat_source
C C 0.0033 0.0016 'International Tables Vol C Tables 4.2.6.8 and 6.1.1.4'
H H 0 0 'International Tables Vol C Tables 4.2.6.8 and 6.1.1.4'
N N 0.0061 0.0033 'International Tables Vol C Tables 4.2.6.8 and 6.1.1.4'
Ru Ru -1.2594 0.8363 'International Tables Vol C Tables 4.2.6.8 and 6.1.1.4'
P P 0.1023 0.0942 'International Tables Vol C Tables 4.2.6.8 and 6.1.1.4'

loop_
_geom_angle_atom_site_label_1
_geom_angle_atom_site_label_2
_geom_angle_atom_site_label_3
_geom_angle
C10 Ru1 C101 92.81(14)
C10 Ru1 C105 100.38(15)
C101 Ru1 C105 37.08(14)
C10 Ru1 C104 135.53(15)
C101 Ru1 C104 61.41(15)
C105 Ru1 C104 37.16(13)
C10 Ru1 C102 119.23(15)
C101 Ru1 C102 36.58(14)
C105 Ru1 C102 61.65(15)
C104 Ru1 C102 61.12(15)
C10 Ru1 C103 153.71(14)
C101 Ru1 C103 61.17(15)
C105 Ru1 C103 61.76(15)
C104 Ru1 C103 36.65(13)
C102 Ru1 C103 36.53(13)
C10 Ru1 P2 91.39(11)
C101 Ru1 P2 139.00(12)
C105 Ru1 P2 102.16(11)
C104 Ru1 P2 87.99(11)
C102 Ru1 P2 146.52(12)
C103 Ru1 P2 110.45(11)
C10 Ru1 P1 90.49(11)
C101 Ru1 P1 117.51(12)
C105 Ru1 P1 152.08(11)
C104 Ru1 P1 132.82(12)
C102 Ru1 P1 90.58(11)
C103 Ru1 P1 98.19(11)
P2 Ru1 P1 103.20(4)
C1 Ru2 N10 86.97(14)
C1 Ru2 C5 102.06(16)
N10 Ru2 C5 84.70(14)
C1 Ru2 C4 77.69(17)
N10 Ru2 C4 113.61(14)
C5 Ru2 C4 39.28(14)
C1 Ru2 C203 96.43(16)
N10 Ru2 C203 144.25(14)
C5 Ru2 C203 128.63(16)
C4 Ru2 C203 101.84(16)
C1 Ru2 C204 130.11(17)
N10 Ru2 C204 139.85(14)
C5 Ru2 C204 99.14(16)
C4 Ru2 C204 91.96(16)
C203 Ru2 C204 37.63(14)
C1 Ru2 C202 94.84(17)
N10 Ru2 C202 107.01(14)
C5 Ru2 C202 160.00(16)
C4 Ru2 C202 138.06(16)
C203 Ru2 C202 37.29(14)
C204 Ru2 C202 61.39(17)
C1 Ru2 C201 125.10(16)
N10 Ru2 C201 87.51(13)
C5 Ru2 C201 131.65(15)
C4 Ru2 C201 151.02(15)
C203 Ru2 C201 61.48(15)
C204 Ru2 C201 60.08(15)
C202 Ru2 C201 36.46(14)
C1 Ru2 C205 155.03(16)
N10 Ru2 C205 103.69(13)
C5 Ru2 C205 101.37(15)
C4 Ru2 C205 116.72(16)
C203 Ru2 C205 61.77(15)
C204 Ru2 C205 36.21(14)
C202 Ru2 C205 60.60(15)
C201 Ru2 C205 35.43(14)
C121 P1 C131 97.71(18)
C121 P1 C111 102.86(18)
C131 P1 C111 103.55(18)
C121 P1 Ru1 112.79(14)
C131 P1 Ru1 125.82(14)
C111 P1 Ru1 111.22(13)
C112 C111 C116 118.5(4)
C112 C111 P1 119.9(3)
C116 C111 P1 120.9(3)
C113 C112 C111 120.4(4)
C113 C112 H112 119.8
C111 C112 H112 119.8
C114 C113 C112 120.0(4)
C114 C113 H113 120
C112 C113 H113 120
C113 C114 C115 120.2(4)
C113 C114 H114 119.9
C115 C114 H114 119.9
C116 C115 C114 119.5(4)
C116 C115 H115 120.2
C114 C115 H115 120.2
C115 C116 C111 121.3(4)
C115 C116 H116 119.3
C111 C116 H116 119.3
C126 C121 C122 116.6(4)
C126 C121 P1 120.9(3)
C122 C121 P1 122.5(3)
C123 C122 C121 121.9(4)
C123 C122 H122 119
C121 C122 H122 119
C124 C123 C122 119.4(4)
C124 C123 H123 120.3
C122 C123 H123 120.3
C123 C124 C125 121.3(4)
C123 C124 H124 119.3
C125 C124 H124 119.3
C124 C125 C126 118.9(4)
C124 C125 H125 120.6
C126 C125 H125 120.6
C125 C126 C121 121.9(4)
C125 C126 H126 119.1
C121 C126 H126 119.1
C136 C131 C132 118.0(4)
C136 C131 P1 122.8(3)
C132 C131 P1 118.8(3)
C131 C132 C133 120.9(4)
C131 C132 H132 119.5
C133 C132 H132 119.5
C134 C133 C132 120.2(4)
C134 C133 H133 119.9
C132 C133 H133 119.9
C133 C134 C135 120.0(4)
C133 C134 H134 120
C135 C134 H134 120
C134 C135 C136 119.8(4)
C134 C135 H135 120.1
C136 C135 H135 120.1
C131 C136 C135 121.1(4)
C131 C136 H136 119.4
C135 C136 H136 119.4
C231 P2 C211 100.42(18)
C231 P2 C221 101.88(19)
C211 P2 C221 102.98(18)
C231 P2 Ru1 122.23(13)
C211 P2 Ru1 118.60(14)
C221 P2 Ru1 108.06(14)
C216 C211 C212 116.8(4)
C216 C211 P2 121.0(3)
C212 C211 P2 122.2(3)
C213 C212 C211 121.4(4)
C213 C212 H212 119.3
C211 C212 H212 119.3
C214 C213 C212 119.9(4)
C214 C213 H213 120
C212 C213 H213 120
C215 C214 C213 120.2(4)
C215 C214 H214 119.9
C213 C214 H214 119.9
C214 C215 C216 119.2(4)
C214 C215 H215 120.4
C216 C215 H215 120.4
C211 C216 C215 122.4(4)
C211 C216 H216 118.8
C215 C216 H216 118.8
C222 C221 C226 116.7(4)
C222 C221 P2 119.5(3)
C226 C221 P2 123.8(3)
C223 C222 C221 122.6(4)
C223 C222 H222 118.7
C221 C222 H222 118.7
C222 C223 C224 119.1(4)
C222 C223 H223 120.5
C224 C223 H223 120.5
C225 C224 C223 120.0(5)
C225 C224 H224 120
C223 C224 H224 120
C224 C225 C226 120.3(4)
C224 C225 H225 119.9
C226 C225 H225 119.9
C221 C226 C225 121.4(4)
C221 C226 H226 119.3
C225 C226 H226 119.3
C232 C231 C236 118.0(4)
C232 C231 P2 124.1(3)
C236 C231 P2 118.0(3)
C231 C232 C233 120.9(4)
C231 C232 H232 119.6
C233 C232 H232 119.6
C234 C233 C232 120.7(5)
C234 C233 H233 119.7
C232 C233 H233 119.7
C233 C234 C235 120.5(4)
C233 C234 H234 119.8
C235 C234 H234 119.8
C234 C235 C236 119.0(4)
C234 C235 H235 120.5
C236 C235 H235 120.5
C231 C236 C235 121.0(4)
C231 C236 H236 119.5
C235 C236 H236 119.5
N10 C10 Ru1 174.8(3)
C10 N10 Ru2 171.0(3)
C2 C1 C11 116.9(4)
C2 C1 Ru2 117.9(3)
C11 C1 Ru2 125.2(3)
C12 C11 C16 118.6(4)
C12 C11 C1 122.2(4)
C16 C11 C1 119.2(4)
C11 C12 C13 120.7(4)
C11 C12 H12 119.6
C13 C12 H12 119.6
C14 C13 C12 120.3(4)
C14 C13 H13 119.8
C12 C13 H13 119.8
C15 C14 C13 120.0(4)
C15 C14 H14 120
C13 C14 H14 120
C14 C15 C16 119.7(4)
C14 C15 H15 120.1
C16 C15 H15 120.1
C11 C16 C15 120.6(4)
C11 C16 H16 119.7
C15 C16 H16 119.7
C1 C2 C3 118.4(4)
C1 C2 H2 120.8
C3 C2 H2 120.8
C30 C3 C2 124.4(4)
C30 C3 C4 123.3(4)
C2 C3 C4 112.0(4)
C3 C30 C32 124.2(4)
C3 C30 C31 119.4(4)
C32 C30 C31 116.4(3)
N31 C31 C30 177.8(4)
N32 C32 C30 176.7(5)
C5 C4 C41 130.1(7)
C5 C4 C3 116.8(4)
C41 C4 C3 105.7(7)
C5 C4 C41' 117.3(7)
C3 C4 C41' 114.2(7)
C5 C4 Ru2 70.1(2)
C41 C4 Ru2 118.1(8)
C3 C4 Ru2 111.0(3)
C41' C4 Ru2 120.4(8)
C42 C41 C46 118.7(16)
C42 C41 C4 124.6(13)
C46 C41 C4 116.7(13)
C41 C42 C43 121.5(15)
C41 C42 H42 119.3
C43 C42 H42 119.3
C44 C43 C42 122.5(14)
C44 C43 H43 118.8
C42 C43 H43 118.8
C43 C44 C45 118.2(14)
C43 C44 H44 120.9
C45 C44 H44 120.9
C46 C45 C44 119.3(13)
C46 C45 H45 120.4
C44 C45 H45 120.4
C41 C46 C45 119.8(14)
C41 C46 H46 120.1
C45 C46 H46 120.1
C42' C41' C46' 119.3(16)
C42' C41' C4 113.5(12)
C46' C41' C4 127.0(14)
C41' C42' C43' 118.1(14)
C41' C42' H42' 120.9
C43' C42' H42' 120.9
C44' C43' C42' 119.6(14)
C44' C43' H43' 120.2
C42' C43' H43' 120.2
C43' C44' C45' 121.4(14)
C43' C44' H44' 119.3
C45' C44' H44' 119.3
C46' C45' C44' 119.9(14)
C46' C45' H45' 120
C44' C45' H45' 120
C45' C46' C41' 121.5(15)
C45' C46' H46' 119.2
C41' C46' H46' 119.2
C52 C5 C4 119.1(4)
C52 C5 C51 112.0(4)
C4 C5 C51 122.1(4)
C52 C5 Ru2 118.1(3)
C4 C5 Ru2 70.6(2)
C51 C5 Ru2 107.7(3)
N51 C51 C5 176.2(5)
N52 C52 C5 179.8(6)
C102 C101 C105 108.8(4)
C102 C101 Ru1 72.4(2)
C105 C101 Ru1 71.5(2)
C102 C101 H101 125.6
C105 C101 H101 125.6
Ru1 C101 H101 122.1
C101 C102 C103 108.3(4)
C101 C102 Ru1 71.0(2)
C103 C102 Ru1 72.2(2)
C101 C102 H102 125.9
C103 C102 H102 125.9
Ru1 C102 H102 122.6
C104 C103 C102 107.5(4)
C104 C103 Ru1 70.6(2)
C102 C103 Ru1 71.3(2)
C104 C103 H103 126.3
C102 C103 H103 126.3
Ru1 C103 H103 123.5
C103 C104 C105 108.8(4)
C103 C104 Ru1 72.7(2)
C105 C104 Ru1 71.4(2)
C103 C104 H104 125.6
C105 C104 H104 125.6
Ru1 C104 H104 122
C101 C105 C104 106.7(4)
C101 C105 Ru1 71.4(2)
C104 C105 Ru1 71.5(2)
C101 C105 H105 126.7
C104 C105 H105 126.7
Ru1 C105 H105 122.2
C205 C201 C202 108.7(4)
C205 C201 Ru2 72.5(2)
C202 C201 Ru2 69.5(2)
C205 C201 H201 125.6
C202 C201 H201 125.6
Ru2 C201 H201 123.9
C203 C202 C201 108.1(4)
C203 C202 Ru2 69.7(2)
C201 C202 Ru2 74.0(2)
C203 C202 H202 126
C201 C202 H202 126
Ru2 C202 H202 122.1
C202 C203 C204 106.3(4)
C202 C203 Ru2 73.1(2)
C204 C203 Ru2 71.8(2)
C202 C203 H203 126.8
C204 C203 H203 126.8
Ru2 C203 H203 120.2
C205 C204 C203 109.7(4)
C205 C204 Ru2 75.4(2)
C203 C204 Ru2 70.5(2)
C205 C204 H204 125.2
C203 C204 H204 125.2
Ru2 C204 H204 120.5
C201 C205 C204 107.2(4)
C201 C205 Ru2 72.1(2)
C204 C205 Ru2 68.4(2)
C201 C205 H205 126.4
C204 C205 H205 126.4
Ru2 C205 H205 124.8
C302 C301 C306 119.8(5)
C302 C301 H301 120.1
C306 C301 H301 120.1
C303 C302 C301 121.1(5)
C303 C302 H302 119.5
C301 C302 H302 119.5
C302 C303 C304 119.6(5)
C302 C303 H303 120.2
C304 C303 H303 120.2
C303 C304 C305 119.4(4)
C303 C304 H304 120.3
C305 C304 H304 120.3
C306 C305 C304 119.4(4)
C306 C305 H305 120.3
C304 C305 H305 120.3
C301 C306 C305 120.6(5)
C301 C306 H306 119.7
C305 C306 H306 119.7
C406 C401 C402 121.0(5)
C406 C401 H401 119.5
C402 C401 H401 119.5
C401 C402 C403 118.9(5)
C401 C402 H402 120.5
C403 C402 H402 120.5
C404 C403 C402 120.8(6)
C404 C403 H403 119.6
C402 C403 H403 119.6
C403 C404 C405 120.1(6)
C403 C404 H404 119.9
C405 C404 H404 119.9
C404 C405 C406 118.3(5)
C404 C405 H405 120.8
C406 C405 H405 120.8
C401 C406 C405 120.8(5)
C401 C406 H406 119.6
C405 C406 H406 119.6
C506 C501 C502 126.5(11)
C506 C501 H501 116.7
C502 C501 H501 116.7
C503 C502 C501 109.7(11)
C503 C502 H502 125.2
C501 C502 H502 125.2
C502 C503 C504 125.5(10)
C502 C503 H503 117.3
C504 C503 H503 117.3
C503 C504 C505 121.5(9)
C503 C504 H504 119.2
C505 C504 H504 119.2
C506 C505 C504 114.3(9)
C506 C505 H505 122.9
C504 C505 H505 122.9
C505 C506 C501 122.3(11)
C505 C506 H506 118.8
C501 C506 H506 118.8
C606 C601 C602 121.3(10)
C606 C601 H601 119.4
C602 C601 H601 119.4
C603 C602 C601 112.6(10)
C603 C602 H602 123.7
C601 C602 H602 123.7
C602 C603 C604 121.7(12)
C602 C603 H603 119.1
C604 C603 H603 119.1
C603 C604 C605 128.5(11)
C603 C604 H604 115.7
C605 C604 H604 115.7
C606 C605 C604 103.7(11)
C606 C605 H605 128.1
C604 C605 H605 128.1
C605 C606 C601 131.9(11)
C605 C606 H606 114.1
C601 C606 H606 114.1

loop_
_geom_bond_atom_site_label_1
_geom_bond_atom_site_label_2
_geom_bond_distance
Ru1 C10 1.992(4)
Ru1 C101 2.229(4)
Ru1 C105 2.231(4)
Ru1 C104 2.232(4)
Ru1 C102 2.248(4)
Ru1 C103 2.259(4)
Ru1 P2 2.3227(12)
Ru1 P1 2.3258(11)
Ru2 C1 2.055(4)
Ru2 N10 2.072(4)
Ru2 C5 2.152(4)
Ru2 C4 2.158(4)
Ru2 C203 2.190(4)
Ru2 C204 2.207(4)
Ru2 C202 2.234(4)
Ru2 C201 2.292(4)
Ru2 C205 2.298(4)
P1 C121 1.834(4)
P1 C131 1.850(4)
P1 C111 1.853(4)
C111 C112 1.391(5)
C111 C116 1.393(5)
C112 C113 1.385(5)
C112 H112 0.95
C113 C114 1.376(5)
C113 H113 0.95
C114 C115 1.391(5)
C114 H114 0.95
C115 C116 1.365(5)
C115 H115 0.95
C116 H116 0.95
C121 C126 1.396(5)
C121 C122 1.401(5)
C122 C123 1.386(5)
C122 H122 0.95
C123 C124 1.363(6)
C123 H123 0.95
C124 C125 1.379(5)
C124 H124 0.95
C125 C126 1.392(5)
C125 H125 0.95
C126 H126 0.95
C131 C136 1.381(5)
C131 C132 1.383(5)
C132 C133 1.396(5)
C132 H132 0.95
C133 C134 1.367(5)
C133 H133 0.95
C134 C135 1.371(6)
C134 H134 0.95
C135 C136 1.399(6)
C135 H135 0.95
C136 H136 0.95
P2 C231 1.833(4)
P2 C211 1.837(4)
P2 C221 1.846(4)
C211 C216 1.389(5)
C211 C212 1.396(5)
C212 C213 1.387(5)
C212 H212 0.95
C213 C214 1.384(6)
C213 H213 0.95
C214 C215 1.371(5)
C214 H214 0.95
C215 C216 1.395(5)
C215 H215 0.95
C216 H216 0.95
C221 C222 1.389(5)
C221 C226 1.391(5)
C222 C223 1.380(5)
C222 H222 0.95
C223 C224 1.388(6)
C223 H223 0.95
C224 C225 1.360(6)
C224 H224 0.95
C225 C226 1.394(6)
C225 H225 0.95
C226 H226 0.95
C231 C232 1.389(5)
C231 C236 1.396(5)
C232 C233 1.393(5)
C232 H232 0.95
C233 C234 1.357(6)
C233 H233 0.95
C234 C235 1.389(6)
C234 H234 0.95
C235 C236 1.404(5)
C235 H235 0.95
C236 H236 0.95
C10 N10 1.180(4)
C1 C2 1.367(5)
C1 C11 1.498(6)
C11 C12 1.381(5)
C11 C16 1.392(5)
C12 C13 1.394(5)
C12 H12 0.95
C13 C14 1.382(5)
C13 H13 0.95
C14 C15 1.368(5)
C14 H14 0.95
C15 C16 1.411(6)
C15 H15 0.95
C16 H16 0.95
C2 C3 1.408(5)
C2 H2 0.95
C3 C30 1.381(5)
C3 C4 1.525(5)
C30 C32 1.432(6)
C30 C31 1.442(5)
C31 N31 1.143(5)
C32 N32 1.146(5)
C4 C5 1.449(5)
C4 C41 1.515(18)
C4 C41' 1.553(17)
C41 C42 1.35(3)
C41 C46 1.40(2)
C42 C43 1.35(2)
C42 H42 0.95
C43 C44 1.375(18)
C43 H43 0.95
C44 C45 1.386(17)
C44 H44 0.95
C45 C46 1.43(2)
C45 H45 0.95
C46 H46 0.95
C41' C42' 1.41(3)
C41' C46' 1.38(2)
C42' C43' 1.45(2)
C42' H42' 0.95
C43' C44' 1.331(18)
C43' H43' 0.95
C44' C45' 1.398(17)
C44' H44' 0.95
C45' C46' 1.35(2)
C45' H45' 0.95
C46' H46' 0.95
C5 C52 1.444(6)
C5 C51 1.455(6)
C51 N51 1.152(5)
C52 N52 1.144(5)
C101 C102 1.405(5)
C101 C105 1.418(5)
C101 H101 0.95
C102 C103 1.413(5)
C102 H102 0.95
C103 C104 1.412(5)
C103 H103 0.95
C104 C105 1.422(5)
C104 H104 0.95
C105 H105 0.95
C201 C205 1.397(5)
C201 C202 1.417(5)
C201 H201 0.95
C202 C203 1.415(6)
C202 H202 0.95
C203 C204 1.418(6)
C203 H203 0.95
C204 C205 1.403(5)
C204 H204 0.95
C205 H205 0.95
C301 C302 1.371(6)
C301 C306 1.371(6)
C301 H301 0.95
C302 C303 1.365(6)
C302 H302 0.95
C303 C304 1.392(6)
C303 H303 0.95
C304 C305 1.397(6)
C304 H304 0.95
C305 C306 1.376(6)
C305 H305 0.95
C306 H306 0.95
C401 C406 1.334(5)
C401 C402 1.355(5)
C401 H401 0.95
C402 C403 1.368(6)
C402 H402 0.95
C403 C404 1.347(6)
C403 H403 0.95
C404 C405 1.375(6)
C404 H404 0.95
C405 C406 1.377(6)
C405 H405 0.95
C406 H406 0.95
C501 C506 1.414(12)
C501 C502 1.434(13)
C501 H501 0.95
C502 C503 1.396(11)
C502 H502 0.95
C503 C504 1.418(11)
C503 H503 0.95
C504 C505 1.452(11)
C504 H504 0.95
C505 C506 1.350(11)
C505 H505 0.95
C506 H506 0.95
C601 C606 1.387(12)
C601 C602 1.425(12)
C601 H601 0.95
C602 C603 1.373(11)
C602 H602 0.95
C603 C604 1.416(12)
C603 H603 0.95
C604 C605 1.456(12)
C604 H604 0.95
C605 C606 1.368(12)
C605 H605 0.95
C606 H606 0.95
